data_7054291
loop_
_publ_author_name
'Wang, Han'
'Yang, Jin'
'Mak, Thomas C. W.'

_publ_section_title
;
 Supramolecular silver(i) coordination isomers of different
 dimensionalities assembled using a conformationally flexible multidentate
 oligo-\a-sulfanylpyrazinyl ligand
;
_journal_issue 10
_journal_name_full 'New J. Chem.'
_journal_page_first 4690
_journal_paper_doi 10.1039/C4NJ00836G
_journal_volume 38
_journal_year 2014
_chemical_formula_sum 'C12 H8 Ag Cl N6 O4 S2'
_chemical_formula_weight 507.68
_chemical_name_systematic
;
 ?
;
_space_group_IT_number 14
_symmetry_cell_setting monoclinic
_symmetry_space_group_name_Hall '-P 2ybc'
_symmetry_space_group_name_H-M 'P 1 21/c 1'
_atom_sites_solution_hydrogens geom
_atom_sites_solution_primary direct
_atom_sites_solution_secondary difmap
_audit_creation_method SHELXL-97
_cell_angle_alpha 90.00
_cell_angle_beta 106.506(14)
_cell_angle_gamma 90.00
_cell_formula_units_Z 4
_cell_length_a 9.443(5)
_cell_length_b 12.262(7)
_cell_length_c 14.799(8)
_cell_measurement_temperature 293(2)
_cell_volume 1643.0(16)
_computing_cell_refinement 'SAINT(Bruker, 2001)'
_computing_data_collection 'APEX2(Bruker, 2003)'
_computing_data_reduction 'APEX2(Bruker, 2003)'
_computing_structure_refinement 'SHELXL-97 (Sheldrick, 1997)'
_diffrn_ambient_temperature 293(2)
_diffrn_measured_fraction_theta_full 0.996
_diffrn_measured_fraction_theta_max 0.996
_diffrn_radiation_monochromator graphite
_diffrn_radiation_source 'fine-focus sealed tube'
_diffrn_radiation_type MoK\a
_diffrn_radiation_wavelength 0.71073
_diffrn_reflns_av_R_equivalents 0.1051
_diffrn_reflns_av_sigmaI/netI 0.0750
_diffrn_reflns_limit_h_max 12
_diffrn_reflns_limit_h_min -12
_diffrn_reflns_limit_k_max 16
_diffrn_reflns_limit_k_min -14
_diffrn_reflns_limit_l_max 16
_diffrn_reflns_limit_l_min -19
_diffrn_reflns_number 19694
_diffrn_reflns_theta_full 27.83
_diffrn_reflns_theta_max 27.83
_diffrn_reflns_theta_min 2.20
_exptl_absorpt_coefficient_mu 1.678
_exptl_absorpt_correction_T_max 0.843
_exptl_absorpt_correction_T_min 0.749
_exptl_absorpt_correction_type multi-scan
_exptl_absorpt_process_details SADABS
_exptl_crystal_colour yellow
_exptl_crystal_density_diffrn 2.052
_exptl_crystal_density_method 'not measured'
_exptl_crystal_description block
_exptl_crystal_F_000 1000
_exptl_crystal_size_max 0.2
_exptl_crystal_size_mid 0.15
_exptl_crystal_size_min 0.1
_refine_diff_density_max 0.655
_refine_diff_density_min -0.881
_refine_diff_density_rms 0.148
_refine_ls_extinction_method none
_refine_ls_goodness_of_fit_ref 1.050
_refine_ls_hydrogen_treatment constr
_refine_ls_matrix_type full
_refine_ls_number_parameters 235
_refine_ls_number_reflns 3888
_refine_ls_number_restraints 0
_refine_ls_restrained_S_all 1.050
_refine_ls_R_factor_all 0.0743
_refine_ls_R_factor_gt 0.0504
_refine_ls_shift/su_max 0.001
_refine_ls_shift/su_mean 0.000
_refine_ls_structure_factor_coef Fsqd
_refine_ls_weighting_details 'calc w=1/[\s^2^(Fo^2^)+(0.0608P)^2^+0.0000P] where P=(Fo^2^+2Fc^2^)/3'
_refine_ls_weighting_scheme calc
_refine_ls_wR_factor_gt 0.1150
_refine_ls_wR_factor_ref 0.1270
_reflns_number_gt 2930
_reflns_number_total 3888
_reflns_threshold_expression >2sigma(I)
_cod_data_source_file c4nj00836g1.cif
_cod_data_source_block 1a
_cod_depositor_comments 'Adding full bibliography for 7054291--7054294.cif.'
_cod_original_cell_volume 1643.0(15)
_cod_original_sg_symbol_H-M P21/c
_cod_database_code 7054291

loop_
_symmetry_equiv_pos_as_xyz
'x, y, z'
'-x, y+1/2, -z+1/2'
'-x, -y, -z'
'x, -y-1/2, z-1/2'

loop_
_atom_site_label
_atom_site_type_symbol
_atom_site_fract_x
_atom_site_fract_y
_atom_site_fract_z
_atom_site_U_iso_or_equiv
_atom_site_adp_type
_atom_site_occupancy
_atom_site_symmetry_multiplicity
_atom_site_calc_flag
_atom_site_refinement_flags
N3 N -0.1488(4) 0.0503(3) 0.1478(2) 0.0248(7) Uani 1 1 d .
C06 C -0.1577(5) 0.0787(4) -0.0136(3) 0.0300(9) Uani 1 1 d .
H06 H -0.1197 0.1152 -0.0566 0.036 Uiso 1 1 calc R
C05 C -0.1001(4) 0.0995(3) 0.0827(3) 0.0233(8) Uani 1 1 d .
N4 N -0.2670(4) 0.0067(3) -0.0445(2) 0.0313(8) Uani 1 1 d .
C07 C -0.3207(5) -0.0423(4) 0.0198(3) 0.0308(9) Uani 1 1 d .
H07 H -0.3978 -0.0920 0.0007 0.037 Uiso 1 1 calc R
C08 C -0.2612(4) -0.0188(3) 0.1154(3) 0.0258(8) Uani 1 1 d .
O3 O 0.5118(5) 0.0996(3) 0.5714(3) 0.0549(10) Uani 1 1 d .
O2 O 0.4149(4) 0.2307(3) 0.6526(3) 0.0500(9) Uani 1 1 d .
O4 O 0.6001(5) 0.2806(3) 0.5849(3) 0.0632(12) Uani 1 1 d .
O1 O 0.6548(5) 0.1654(4) 0.7178(3) 0.0704(13) Uani 1 1 d .
S2 S -0.33747(13) -0.09057(10) 0.19517(8) 0.0337(3) Uani 1 1 d .
C09 C -0.3007(5) 0.0023(4) 0.2921(3) 0.0256(8) Uani 1 1 d .
N6 N -0.1455(5) 0.0668(4) 0.4386(3) 0.0458(11) Uani 1 1 d .
C10 C -0.1695(5) 0.0011(4) 0.3641(3) 0.0409(11) Uani 1 1 d .
H10 H -0.0956 -0.0473 0.3603 0.049 Uiso 1 1 calc R
N5 N -0.4111(4) 0.0705(3) 0.2948(2) 0.0291(8) Uani 1 1 d .
C12 C -0.3849(5) 0.1367(4) 0.3696(3) 0.0359(10) Uani 1 1 d .
H12 H -0.4574 0.1862 0.3739 0.043 Uiso 1 1 calc R
C11 C -0.2544(5) 0.1338(4) 0.4400(3) 0.0374(10) Uani 1 1 d .
H11 H -0.2420 0.1808 0.4910 0.045 Uiso 1 1 calc R
Ag1 Ag 0.35271(4) 0.04559(3) 0.19740(2) 0.03920(14) Uani 1 1 d .
S1 S 0.04493(12) 0.19693(10) 0.11637(7) 0.0325(3) Uani 1 1 d .
Cl1 Cl 0.54687(11) 0.19405(9) 0.63185(7) 0.0312(2) Uani 1 1 d .
N1 N 0.1993(4) 0.1189(3) 0.2840(2) 0.0290(8) Uani 1 1 d .
N2 N 0.0546(4) 0.2502(4) 0.3854(3) 0.0400(9) Uani 1 1 d .
C04 C 0.0889(4) 0.1859(3) 0.2412(3) 0.0257(8) Uani 1 1 d .
C02 C 0.1654(5) 0.1817(4) 0.4278(3) 0.0388(11) Uani 1 1 d .
H02 H 0.1948 0.1780 0.4932 0.047 Uiso 1 1 calc R
C03 C 0.0158(5) 0.2493(4) 0.2912(3) 0.0351(10) Uani 1 1 d .
H03 H -0.0627 0.2926 0.2582 0.042 Uiso 1 1 calc R
C01 C 0.2370(5) 0.1168(4) 0.3786(3) 0.0359(10) Uani 1 1 d .
H01 H 0.3126 0.0709 0.4114 0.043 Uiso 1 1 calc R

loop_
_atom_site_aniso_label
_atom_site_aniso_U_11
_atom_site_aniso_U_22
_atom_site_aniso_U_33
_atom_site_aniso_U_23
_atom_site_aniso_U_13
_atom_site_aniso_U_12
N3 0.0279(17) 0.0253(19) 0.0231(16) -0.0037(13) 0.0105(13) 0.0004(14)
C06 0.033(2) 0.036(3) 0.0214(18) -0.0006(17) 0.0089(16) 0.0000(18)
C05 0.0281(19) 0.022(2) 0.0202(17) -0.0033(15) 0.0074(15) -0.0002(15)
N4 0.0310(18) 0.040(2) 0.0238(17) -0.0048(15) 0.0092(15) -0.0037(16)
C07 0.034(2) 0.029(2) 0.032(2) -0.0064(17) 0.0138(18) -0.0042(17)
C08 0.0262(19) 0.023(2) 0.032(2) -0.0043(16) 0.0144(16) 0.0033(15)
O3 0.074(3) 0.039(2) 0.056(2) -0.0172(18) 0.024(2) -0.0064(19)
O2 0.047(2) 0.045(2) 0.068(2) -0.0081(18) 0.0318(19) -0.0026(16)
O4 0.074(3) 0.040(2) 0.095(3) 0.018(2) 0.054(3) -0.005(2)
O1 0.058(3) 0.072(3) 0.062(3) 0.010(2) -0.013(2) 0.005(2)
S2 0.0423(6) 0.0276(6) 0.0389(6) -0.0063(5) 0.0239(5) -0.0081(5)
C09 0.0287(19) 0.024(2) 0.0290(19) 0.0019(17) 0.0156(16) -0.0016(16)
N6 0.039(2) 0.053(3) 0.038(2) -0.0024(19) -0.0018(18) -0.0026(19)
C10 0.033(2) 0.042(3) 0.045(3) -0.002(2) 0.008(2) 0.007(2)
N5 0.0294(18) 0.029(2) 0.0291(17) -0.0034(14) 0.0091(14) -0.0003(14)
C12 0.036(2) 0.037(3) 0.037(2) -0.006(2) 0.0145(19) 0.0006(19)
C11 0.041(3) 0.041(3) 0.032(2) -0.010(2) 0.013(2) -0.010(2)
Ag1 0.0355(2) 0.0528(3) 0.02680(19) -0.01253(15) 0.00473(14) 0.00264(16)
S1 0.0332(5) 0.0399(7) 0.0235(5) 0.0025(4) 0.0063(4) -0.0121(5)
Cl1 0.0338(5) 0.0267(6) 0.0349(5) 0.0012(4) 0.0126(4) -0.0018(4)
N1 0.0309(18) 0.031(2) 0.0269(17) -0.0027(14) 0.0103(14) 0.0018(15)
N2 0.039(2) 0.050(3) 0.036(2) -0.0126(18) 0.0170(17) 0.0027(18)
C04 0.0230(19) 0.029(2) 0.0248(18) -0.0052(16) 0.0061(15) -0.0060(16)
C02 0.043(3) 0.052(3) 0.024(2) -0.0055(19) 0.0142(19) 0.000(2)
C03 0.032(2) 0.038(3) 0.036(2) -0.0029(19) 0.0112(19) 0.0037(19)
C01 0.035(2) 0.048(3) 0.0238(19) 0.0021(18) 0.0064(17) 0.007(2)

loop_
_atom_type_symbol
_atom_type_description
_atom_type_scat_dispersion_real
_atom_type_scat_dispersion_imag
_atom_type_scat_source
C C 0.0033 0.0016 'International Tables Vol C Tables 4.2.6.8 and 6.1.1.4'
H H 0.0000 0.0000 'International Tables Vol C Tables 4.2.6.8 and 6.1.1.4'
N N 0.0061 0.0033 'International Tables Vol C Tables 4.2.6.8 and 6.1.1.4'
O O 0.0106 0.0060 'International Tables Vol C Tables 4.2.6.8 and 6.1.1.4'
Cl Cl 0.1484 0.1585 'International Tables Vol C Tables 4.2.6.8 and 6.1.1.4'
Ag Ag -0.8971 1.1015 'International Tables Vol C Tables 4.2.6.8 and 6.1.1.4'
S S 0.1246 0.1234 'International Tables Vol C Tables 4.2.6.8 and 6.1.1.4'

loop_
_geom_angle_atom_site_label_1
_geom_angle_atom_site_label_2
_geom_angle_atom_site_label_3
_geom_angle
_geom_angle_site_symmetry_1
_geom_angle_site_symmetry_3
C05 N3 C08 115.6(3) . .
N4 C06 C05 120.6(4) . .
N4 C06 H06 119.7 . .
C05 C06 H06 119.7 . .
N3 C05 C06 122.9(4) . .
N3 C05 S1 120.1(3) . .
C06 C05 S1 117.0(3) . .
C06 N4 C07 117.7(4) . .
C06 N4 Ag1 123.3(3) . 3
C07 N4 Ag1 118.8(3) . 3
N4 C07 C08 120.2(4) . .
N4 C07 H07 119.9 . .
C08 C07 H07 119.9 . .
N3 C08 C07 123.0(4) . .
N3 C08 S2 120.3(3) . .
C07 C08 S2 116.6(3) . .
C08 S2 C09 101.2(2) . .
N5 C09 C10 121.0(4) . .
N5 C09 S2 116.3(3) . .
C10 C09 S2 122.6(3) . .
C11 N6 C10 116.0(4) . .
N6 C10 C09 122.4(4) . .
N6 C10 H10 118.8 . .
C09 C10 H10 118.8 . .
C12 N5 C09 116.0(4) . .
C12 N5 Ag1 121.0(3) . 1_455
C09 N5 Ag1 121.3(3) . 1_455
N5 C12 C11 121.9(4) . .
N5 C12 H12 119.1 . .
C11 C12 H12 119.1 . .
N6 C11 C12 122.7(4) . .
N6 C11 H11 118.6 . .
C12 C11 H11 118.6 . .
N4 Ag1 N5 131.93(13) 3 1_655
N4 Ag1 N1 123.21(13) 3 .
N5 Ag1 N1 104.09(13) 1_655 .
C05 S1 C04 100.01(18) . .
O1 Cl1 O4 110.7(3) . .
O1 Cl1 O2 109.2(3) . .
O4 Cl1 O2 108.5(2) . .
O1 Cl1 O3 109.6(3) . .
O4 Cl1 O3 110.1(3) . .
O2 Cl1 O3 108.8(2) . .
C04 N1 C01 116.5(4) . .
C04 N1 Ag1 119.4(3) . .
C01 N1 Ag1 122.3(3) . .
C03 N2 C02 115.2(4) . .
N1 C04 C03 122.1(4) . .
N1 C04 S1 117.4(3) . .
C03 C04 S1 120.5(3) . .
N2 C02 C01 123.1(4) . .
N2 C02 H02 118.5 . .
C01 C02 H02 118.5 . .
N2 C03 C04 122.1(4) . .
N2 C03 H03 118.9 . .
C04 C03 H03 118.9 . .
N1 C01 C02 121.0(4) . .
N1 C01 H01 119.5 . .
C02 C01 H01 119.5 . .

loop_
_geom_bond_atom_site_label_1
_geom_bond_atom_site_label_2
_geom_bond_distance
_geom_bond_site_symmetry_2
N3 C05 1.325(5) .
N3 C08 1.336(5) .
C06 N4 1.336(6) .
C06 C05 1.397(5) .
C06 H06 0.9300 .
C05 S1 1.779(4) .
N4 C07 1.340(5) .
N4 Ag1 2.269(4) 3
C07 C08 1.395(6) .
C07 H07 0.9300 .
C08 S2 1.781(4) .
O3 Cl1 1.443(4) .
O2 Cl1 1.438(4) .
O4 Cl1 1.435(4) .
O1 Cl1 1.429(4) .
S2 C09 1.787(4) .
C09 N5 1.346(6) .
C09 C10 1.385(6) .
N6 C11 1.321(7) .
N6 C10 1.332(7) .
C10 H10 0.9300 .
N5 C12 1.339(5) .
N5 Ag1 2.306(4) 1_455
C12 C11 1.370(6) .
C12 H12 0.9300 .
C11 H11 0.9300 .
Ag1 N4 2.269(4) 3
Ag1 N5 2.306(4) 1_655
Ag1 N1 2.368(4) .
S1 C04 1.779(4) .
N1 C04 1.337(5) .
N1 C01 1.343(5) .
N2 C03 1.337(6) .
N2 C02 1.350(6) .
C04 C03 1.385(6) .
C02 C01 1.378(7) .
C02 H02 0.9300 .
C03 H03 0.9300 .
C01 H01 0.9300 .

loop_
_geom_torsion_atom_site_label_1
_geom_torsion_atom_site_label_2
_geom_torsion_atom_site_label_3
_geom_torsion_atom_site_label_4
_geom_torsion
_geom_torsion_site_symmetry_1
_geom_torsion_site_symmetry_4
C08 N3 C05 C06 -2.1(6) . .
C08 N3 C05 S1 177.9(3) . .
N4 C06 C05 N3 0.1(7) . .
N4 C06 C05 S1 -179.9(3) . .
C05 C06 N4 C07 1.4(7) . .
C05 C06 N4 Ag1 -173.7(3) . 3
C06 N4 C07 C08 -0.9(6) . .
Ag1 N4 C07 C08 174.4(3) 3 .
C05 N3 C08 C07 2.7(6) . .
C05 N3 C08 S2 180.0(3) . .
N4 C07 C08 N3 -1.2(7) . .
N4 C07 C08 S2 -178.6(3) . .
N3 C08 S2 C09 28.5(4) . .
C07 C08 S2 C09 -154.1(3) . .
C08 S2 C09 N5 95.8(3) . .
C08 S2 C09 C10 -87.8(4) . .
C11 N6 C10 C09 -0.1(8) . .
N5 C09 C10 N6 -0.3(7) . .
S2 C09 C10 N6 -176.5(4) . .
C10 C09 N5 C12 0.9(6) . .
S2 C09 N5 C12 177.3(3) . .
C10 C09 N5 Ag1 -164.6(3) . 1_455
S2 C09 N5 Ag1 11.8(4) . 1_455
C09 N5 C12 C11 -1.1(6) . .
Ag1 N5 C12 C11 164.4(4) 1_455 .
C10 N6 C11 C12 -0.1(7) . .
N5 C12 C11 N6 0.8(8) . .
N3 C05 S1 C04 4.7(4) . .
C06 C05 S1 C04 -175.4(3) . .
N4 Ag1 N1 C04 -37.6(4) 3 .
N5 Ag1 N1 C04 133.4(3) 1_655 .
N4 Ag1 N1 C01 157.9(3) 3 .
N5 Ag1 N1 C01 -31.0(4) 1_655 .
C01 N1 C04 C03 -0.6(6) . .
Ag1 N1 C04 C03 -166.0(3) . .
C01 N1 C04 S1 175.9(3) . .
Ag1 N1 C04 S1 10.6(4) . .
C05 S1 C04 N1 94.9(3) . .
C05 S1 C04 C03 -88.5(4) . .
C03 N2 C02 C01 1.5(7) . .
C02 N2 C03 C04 -2.7(7) . .
N1 C04 C03 N2 2.4(7) . .
S1 C04 C03 N2 -174.0(4) . .
C04 N1 C01 C02 -0.6(7) . .
Ag1 N1 C01 C02 164.3(4) . .
N2 C02 C01 N1 0.1(8) . .
